data_7021207
loop_
_publ_author_name
'C\'esar, Vincent'
'Barthes, C\'ecile'
'Farr\'e, Yoann C'
'Cuisiat, St\'ephane V'
'Vacher, Bernard Y.'
'Brousses, R\'emy'
'Lugan, No\"el'
'Lavigne, Guy'

_publ_section_title
;
 Anionic and zwitterionic copper(i) complexes incorporating an anionic
 N-heterocyclic carbene decorated with a malonate backbone: synthesis,
 structure and catalytic applications.
;
_journal_issue 20
_journal_name_full 'Dalton transactions (Cambridge, England : 2003)'
_journal_page_first 7373
_journal_page_last 7385
_journal_paper_doi 10.1039/c3dt32919d
_journal_volume 42
_journal_year 2013
_chemical_formula_moiety 'C111 H159 Cl3 Cu3 Li3 N6 O12'
_chemical_formula_sum 'C111 H159 Cl3 Cu3 Li3 N6 O12'
_chemical_formula_weight 2087.23
_chemical_name_systematic
;
?
;
_space_group_crystal_system orthorhombic
_space_group_IT_number 20
_space_group_name_H-M_alt 'C 2 2 21'
_symmetry_Int_Tables_number 20
_symmetry_space_group_name_Hall 'C 2c 2'
_symmetry_space_group_name_H-M 'C 2 2 21'
_atom_sites_solution_hydrogens geom
_atom_sites_solution_primary direct
_atom_sites_solution_secondary difmap
_cell_angle_alpha 90
_cell_angle_beta 90
_cell_angle_gamma 90
_cell_formula_units_Z 4
_cell_length_a 13.3879(4)
_cell_length_b 34.4666(13)
_cell_length_c 31.0242(10)
_cell_measurement_reflns_used 9999
_cell_measurement_temperature 173(2)
_cell_measurement_theta_max 36.29
_cell_measurement_theta_min 2.09
_cell_measurement_wavelength 0.71073
_cell_volume 14315.7(8)
_computing_structure_refinement 'SHELXL-97 (Sheldrick, 2008)'
_diffrn_ambient_temperature 173(2)
_diffrn_measured_fraction_theta_full 0.996
_diffrn_measured_fraction_theta_max 0.996
_diffrn_measurement_device_type 'Bruker APEX II'
_diffrn_measurement_method 'phi and omega scans'
_diffrn_radiation_monochromator graphite
_diffrn_radiation_probe x-ray
_diffrn_radiation_type MoK\a
_diffrn_radiation_wavelength 0.71073
_diffrn_reflns_av_R_equivalents 0.0377
_diffrn_reflns_av_unetI/netI 0.0489
_diffrn_reflns_limit_h_max 16
_diffrn_reflns_limit_h_min -13
_diffrn_reflns_limit_k_max 43
_diffrn_reflns_limit_k_min -43
_diffrn_reflns_limit_l_max 38
_diffrn_reflns_limit_l_min -38
_diffrn_reflns_number 49831
_diffrn_reflns_theta_full 26.37
_diffrn_reflns_theta_max 26.37
_diffrn_reflns_theta_min 2.09
_diffrn_standards_decay_% 0
_diffrn_standards_interval_count 0
_diffrn_standards_number 0
_exptl_absorpt_coefficient_mu 0.544
_exptl_absorpt_correction_T_max 0.970
_exptl_absorpt_correction_T_min 0.836
_exptl_absorpt_correction_type multi-scan
_exptl_absorpt_process_details
;
'SADABS, Sheldrick, Bruker, 2000'
;
_exptl_crystal_colour colourless
_exptl_crystal_density_diffrn 0.968
_exptl_crystal_density_method 'not measured'
_exptl_crystal_description block
_exptl_crystal_F_000 4440
_exptl_crystal_size_max 0.50
_exptl_crystal_size_mid 0.25
_exptl_crystal_size_min 0.25
_platon_squeeze_details
;
After completing the initial structure solution, the cell
packing revealed a porous structure with channels running along the
a (x,0,0; x,1/2,0; x,1,0; x,0,1/2; x,1/2,1/2; x,1,1/2; x,0,1; x,1/2,1;
x,1,1) and c (1/2,0,z; 0,1/2,z; 1,1/2,z; 1/2,1,z) axis of approximately
5.4, and 3.5 angstroms in diameter, respectively. Residual Fourier maps
show these channels are likely to be filled with solvent(s), which, however,
could not be properly modelled in terms of discrete molecule sites. The SQUEEZE
procedure included in PLATON (PLATON, A Multipurpose Crystallographic Tool,
Utrecht University, Utrecht, The Netherlands, A. L. Spek, 1998) procedure
was applied to the data.
;
_refine_diff_density_max 0.402
_refine_diff_density_min -0.253
_refine_diff_density_rms 0.056
_refine_ls_abs_structure_details 'Flack H D (1983), Acta Cryst. A39, 876-881'
_refine_ls_abs_structure_Flack -0.004(9)
_refine_ls_extinction_method none
_refine_ls_goodness_of_fit_ref 0.695
_refine_ls_hydrogen_treatment riding
_refine_ls_matrix_type full
_refine_ls_number_parameters 648
_refine_ls_number_reflns 14491
_refine_ls_number_restraints 5
_refine_ls_restrained_S_all 0.695
_refine_ls_R_factor_all 0.0533
_refine_ls_R_factor_gt 0.043
_refine_ls_shift/su_max 0.002
_refine_ls_shift/su_mean 0
_refine_ls_structure_factor_coef Fsqd
_refine_ls_weighting_details 'calc w=1/[\s^2^(Fo^2^)+(0.1529P)^2^+1.7268P] where P=(Fo^2^+2Fc^2^)/3'
_refine_ls_weighting_scheme calc
_refine_ls_wR_factor_gt 0.1308
_refine_ls_wR_factor_ref 0.1426
_reflns_number_gt 11892
_reflns_number_total 14491
_reflns_threshold_expression >2\s(I)
_cod_data_source_file c3dt32919d.txt
_cod_data_source_block 2b_Li
_cod_depositor_comments
;
The following automatic conversions were performed:

'_space_group_crystal_system' value 'Orthorhombic' changed to
'orthorhombic' according to
/home/saulius/struct/CIF-dictionaries/cif_core.dic dictionary named
'cif_core.dic' version 2.4.2 from 2011-04-26.

Automatic conversion script
Id: cif_fix_values 1891 2012-01-12 08:04:46Z andrius 
;
_cod_database_code 7021207

loop_
_symmetry_equiv_pos_as_xyz
'x, y, z'
'-x, -y, z+1/2'
'x, -y, -z'
'-x, y, -z+1/2'
'x+1/2, y+1/2, z'
'-x+1/2, -y+1/2, z+1/2'
'x+1/2, -y+1/2, -z'
'-x+1/2, y+1/2, -z+1/2'

loop_
_atom_site_label
_atom_site_type_symbol
_atom_site_fract_x
_atom_site_fract_y
_atom_site_fract_z
_atom_site_U_iso_or_equiv
_atom_site_adp_type
_atom_site_occupancy
_atom_site_symmetry_multiplicity
_atom_site_calc_flag
_atom_site_refinement_flags
_atom_site_disorder_assembly
_atom_site_disorder_group
C1 C 0.32217(17) 0.80320(7) 0.87862(7) 0.0269(4) Uani 1 1 d . A 1
C2 C 0.47357(17) 0.76847(7) 0.85582(8) 0.0276(5) Uani 1 1 d . A 1
C3 C 0.49558(17) 0.79893(7) 0.82777(7) 0.0282(5) Uani 1 1 d . A 1
C4 C 0.43320(18) 0.83124(7) 0.82406(8) 0.0282(5) Uani 1 1 d . A 1
C5 C 0.58911(19) 0.79753(8) 0.80085(9) 0.0365(6) Uani 1 1 d . A 1
H5A H 0.5714 0.7966 0.7709 0.055 Uiso 1 1 calc R A 1
H5B H 0.627 0.7749 0.8082 0.055 Uiso 1 1 calc R A 1
H5C H 0.6285 0.8203 0.8063 0.055 Uiso 1 1 calc R A 1
C6 C 0.35987(18) 0.74252(7) 0.91149(8) 0.0316(5) Uani 1 1 d . A 1
C7 C 0.3894(2) 0.74761(9) 0.95484(9) 0.0402(6) Uani 1 1 d . A 1
C8 C 0.3635(2) 0.71766(11) 0.98319(11) 0.0529(8) Uani 1 1 d . A 1
H8 H 0.3822 0.7196 1.012 0.064 Uiso 1 1 calc R A 1
C9 C 0.3118(3) 0.68586(11) 0.96991(12) 0.0633(10) Uani 1 1 d . A 1
H9 H 0.2959 0.6664 0.9895 0.076 Uiso 1 1 calc R A 1
C10 C 0.2827(2) 0.68234(11) 0.92737(12) 0.0578(9) Uani 1 1 d . A 1
H10 H 0.2458 0.6608 0.919 0.069 Uiso 1 1 calc R A 1
C11 C 0.3073(2) 0.71019(8) 0.89690(10) 0.0416(6) Uani 1 1 d . A 1
C12 C 0.4471(3) 0.78327(10) 0.96944(10) 0.0493(7) Uani 1 1 d . A 1
H12 H 0.4311 0.8046 0.9497 0.059 Uiso 1 1 calc R A 1
C13 C 0.5596(3) 0.77653(13) 0.96774(15) 0.0749(12) Uani 1 1 d . A 1
H13A H 0.5769 0.7553 0.9864 0.112 Uiso 1 1 calc R A 1
H13B H 0.5937 0.7996 0.977 0.112 Uiso 1 1 calc R A 1
H13C H 0.579 0.7705 0.9387 0.112 Uiso 1 1 calc R A 1
C14 C 0.4182(4) 0.79584(15) 1.01486(12) 0.0820(13) Uani 1 1 d . A 1
H14A H 0.3467 0.7971 1.0171 0.123 Uiso 1 1 calc R A 1
H14B H 0.4461 0.8209 1.0208 0.123 Uiso 1 1 calc R A 1
H14C H 0.4434 0.7774 1.0353 0.123 Uiso 1 1 calc R A 1
C15 C 0.2750(2) 0.70561(9) 0.85068(11) 0.0469(7) Uani 1 1 d . A 1
H15 H 0.3027 0.7275 0.8344 0.056 Uiso 1 1 calc R A 1
C16 C 0.3138(3) 0.66896(12) 0.83034(13) 0.0652(9) Uani 1 1 d . A 1
H16A H 0.3855 0.6695 0.8301 0.098 Uiso 1 1 calc R A 1
H16B H 0.2895 0.667 0.8013 0.098 Uiso 1 1 calc R A 1
H16C H 0.2913 0.647 0.8466 0.098 Uiso 1 1 calc R A 1
C17 C 0.1611(3) 0.70735(15) 0.84617(17) 0.0793(13) Uani 1 1 d . A 1
H17A H 0.1431 0.7039 0.8165 0.119 Uiso 1 1 calc R A 1
H17B H 0.1375 0.7321 0.856 0.119 Uiso 1 1 calc R A 1
H17C H 0.1314 0.6871 0.8632 0.119 Uiso 1 1 calc R A 1
C18 C 0.2806(2) 0.86487(7) 0.84825(8) 0.0344(6) Uani 1 1 d . A 1
C19 C 0.2972(3) 0.89630(8) 0.87528(9) 0.0463(7) Uani 1 1 d . A 1
C20 C 0.2278(3) 0.92694(10) 0.87329(12) 0.0643(10) Uani 1 1 d . A 1
H20 H 0.2359 0.9482 0.8914 0.077 Uiso 1 1 calc R A 1
C21 C 0.1495(3) 0.92621(10) 0.84570(13) 0.0648(10) Uani 1 1 d . A 1
H21 H 0.1047 0.9468 0.845 0.078 Uiso 1 1 calc R A 1
C22 C 0.1364(3) 0.89490(11) 0.81872(12) 0.0585(9) Uani 1 1 d . A 1
H22 H 0.0826 0.8948 0.7998 0.07 Uiso 1 1 calc R A 1
C23 C 0.2009(2) 0.86350(8) 0.81890(9) 0.0396(6) Uani 1 1 d . A 1
C24 C 0.3859(3) 0.89814(9) 0.90534(12) 0.0574(8) Uani 1 1 d . A 1
H24 H 0.4334 0.8781 0.8962 0.069 Uiso 1 1 calc R A 1
C25 C 0.4406(4) 0.93705(14) 0.90431(17) 0.0904(14) Uani 1 1 d . A 1
H25A H 0.4581 0.9433 0.8751 0.136 Uiso 1 1 calc R A 1
H25B H 0.5001 0.9354 0.9215 0.136 Uiso 1 1 calc R A 1
H25C H 0.3978 0.9569 0.9157 0.136 Uiso 1 1 calc R A 1
C26 C 0.3547(5) 0.88890(13) 0.95202(13) 0.0827(13) Uani 1 1 d . A 1
H26A H 0.4132 0.8861 0.9696 0.124 Uiso 1 1 calc R A 1
H26B H 0.3171 0.8652 0.9525 0.124 Uiso 1 1 calc R A 1
H26C H 0.3142 0.9096 0.963 0.124 Uiso 1 1 calc R A 1
C27 C 0.1849(2) 0.83029(8) 0.78815(11) 0.0458(7) Uani 1 1 d . A 1
H27 H 0.2417 0.8126 0.7913 0.055 Uiso 1 1 calc R A 1
C28 C 0.1824(3) 0.84347(10) 0.74190(11) 0.0552(8) Uani 1 1 d . A 1
H28A H 0.1266 0.8605 0.7376 0.083 Uiso 1 1 calc R A 1
H28B H 0.176 0.8213 0.7234 0.083 Uiso 1 1 calc R A 1
H28C H 0.2432 0.857 0.7352 0.083 Uiso 1 1 calc R A 1
C29 C 0.0908(3) 0.80775(15) 0.79953(14) 0.0783(13) Uani 1 1 d . A 1
H29A H 0.0934 0.8001 0.8293 0.117 Uiso 1 1 calc R A 1
H29B H 0.0864 0.7851 0.7817 0.117 Uiso 1 1 calc R A 1
H29C H 0.0333 0.8239 0.7948 0.117 Uiso 1 1 calc R A 1
C30 C 0.5 0.57876(10) 0.75 0.0473(11) Uani 1 2 d S . 2
C31 C 0.5502(2) 0.64068(7) 0.78264(9) 0.0349(6) Uani 1 1 d . A 1
C32 C 0.5 0.66034(9) 0.75 0.0366(8) Uani 1 2 d S . 2
C33 C 0.5 0.70396(10) 0.75 0.0428(9) Uani 1 2 d S C 2
H33A H 0.4334 0.7132 0.7451 0.064 Uiso 0.5 1 calc PR C 2
H33B H 0.5432 0.7132 0.7276 0.064 Uiso 0.5 1 calc PR C 2
H33C H 0.5235 0.7132 0.7774 0.064 Uiso 0.5 1 calc PR C 2
C34 C 0.6134(3) 0.57759(8) 0.80976(10) 0.0517(9) Uani 1 1 d . A 1
C35 C 0.5668(3) 0.55958(9) 0.84434(12) 0.0624(10) Uani 1 1 d . A 1
C36 C 0.6289(4) 0.53783(11) 0.87233(15) 0.0834(16) Uani 1 1 d . A 1
H36 H 0.6011 0.5256 0.8962 0.1 Uiso 1 1 calc R A 1
C37 C 0.7290(4) 0.53451(11) 0.86487(17) 0.0851(16) Uani 1 1 d . A 1
H37 H 0.768 0.5194 0.8832 0.102 Uiso 1 1 calc R A 1
C38 C 0.7728(4) 0.55312(11) 0.83082(17) 0.0810(15) Uani 1 1 d . A 1
H38 H 0.8415 0.5511 0.8269 0.097 Uiso 1 1 calc R A 1
C39 C 0.7161(3) 0.57537(9) 0.80156(14) 0.0644(11) Uani 1 1 d . A 1
C40 C 0.4587(4) 0.56346(11) 0.85443(14) 0.0757(13) Uani 1 1 d . A 1
H40 H 0.4278 0.5769 0.83 0.091 Uiso 1 1 calc R A 1
C41 C 0.4400(4) 0.58848(14) 0.89434(16) 0.0868(13) Uani 1 1 d . A 1
H41A H 0.4705 0.5765 0.919 0.13 Uiso 1 1 calc R A 1
H41B H 0.3694 0.5909 0.8991 0.13 Uiso 1 1 calc R A 1
H41C H 0.4684 0.6138 0.89 0.13 Uiso 1 1 calc R A 1
C42 C 0.4045(5) 0.52440(15) 0.85917(18) 0.0996(18) Uani 1 1 d . A 1
H42A H 0.4057 0.5109 0.8321 0.149 Uiso 1 1 calc R A 1
H42B H 0.3365 0.5289 0.8677 0.149 Uiso 1 1 calc R A 1
H42C H 0.4374 0.509 0.8807 0.149 Uiso 1 1 calc R A 1
C43 C 0.7647(3) 0.59570(12) 0.76417(13) 0.0665(10) Uani 1 1 d . A 1
H43 H 0.7179 0.6157 0.7543 0.08 Uiso 1 1 calc R A 1
C44 C 0.8610(4) 0.61643(18) 0.7768(2) 0.1039(17) Uani 1 1 d . A 1
H44A H 0.9137 0.5978 0.78 0.156 Uiso 1 1 calc R A 1
H44B H 0.8512 0.6298 0.8037 0.156 Uiso 1 1 calc R A 1
H44C H 0.8787 0.6348 0.7548 0.156 Uiso 1 1 calc R A 1
C45 C 0.7847(6) 0.5695(2) 0.7263(2) 0.119(2) Uani 1 1 d . A 1
H45A H 0.8205 0.547 0.7359 0.179 Uiso 1 1 calc R A 1
H45B H 0.8239 0.5832 0.7053 0.179 Uiso 1 1 calc R A 1
H45C H 0.7224 0.5617 0.7137 0.179 Uiso 1 1 calc R A 1
C46 C 0.7204(3) 0.64081(11) 0.90383(11) 0.0581(8) Uani 1 1 d . A 1
H46A H 0.7857 0.6517 0.8976 0.07 Uiso 1 1 calc R A 1
H46B H 0.7037 0.6223 0.8814 0.07 Uiso 1 1 calc R A 1
C47 C 0.7206(4) 0.62160(12) 0.94660(13) 0.0824(14) Uani 1 1 d . A 1
H47A H 0.7802 0.6285 0.9626 0.099 Uiso 1 1 calc R A 1
H47B H 0.7188 0.5936 0.9433 0.099 Uiso 1 1 calc R A 1
C48 C 0.6298(4) 0.63540(13) 0.96962(14) 0.0821(13) Uani 1 1 d . A 1
H48A H 0.5744 0.6176 0.9655 0.099 Uiso 1 1 calc R A 1
H48B H 0.6425 0.6383 1.0002 0.099 Uiso 1 1 calc R A 1
C49 C 0.6090(4) 0.67356(12) 0.94915(12) 0.0708(10) Uani 1 1 d . A 1
H49A H 0.5378 0.6788 0.9489 0.085 Uiso 1 1 calc R A 1
H49B H 0.6424 0.6942 0.9647 0.085 Uiso 1 1 calc R A 1
C50 C 0.7987(3) 0.74163(12) 0.86819(13) 0.0665(10) Uani 1 1 d . A 1
H50A H 0.7807 0.7349 0.8976 0.08 Uiso 0.5 1 calc PR A 1
H50B H 0.7901 0.7693 0.864 0.08 Uiso 0.5 1 calc PR A 1
H50C H 0.809 0.7266 0.8943 0.08 Uiso 0.5 1 calc PR B 2
H50D H 0.7627 0.7652 0.8762 0.08 Uiso 0.5 1 calc PR B 2
C51A C 0.9045(9) 0.7288(4) 0.8575(5) 0.087(4) Uani 0.5 1 d P A 1
H51A H 0.9528 0.748 0.867 0.104 Uiso 0.5 1 calc PR A 1
H51B H 0.9198 0.7041 0.871 0.104 Uiso 0.5 1 calc PR A 1
C51B C 0.8944(9) 0.7518(4) 0.8493(4) 0.082(3) Uani 0.5 1 d P B 2
H51C H 0.9484 0.7475 0.8696 0.098 Uiso 0.5 1 calc PR B 2
H51D H 0.8954 0.7789 0.8405 0.098 Uiso 0.5 1 calc PR B 2
C52 C 0.9045(3) 0.72535(14) 0.81027(18) 0.0766(12) Uani 1 1 d . A 1
H52A H 0.9435 0.7031 0.8012 0.092 Uiso 0.5 1 calc PR A 1
H52B H 0.932 0.7485 0.7971 0.092 Uiso 0.5 1 calc PR A 1
H52C H 0.935 0.7006 0.818 0.092 Uiso 0.5 1 calc PR B 2
H52D H 0.9432 0.7372 0.7874 0.092 Uiso 0.5 1 calc PR B 2
C53 C 0.7952(3) 0.72025(11) 0.79796(12) 0.0580(8) Uani 1 1 d . A 1
H53A H 0.7729 0.7416 0.7799 0.07 Uiso 1 1 calc R A 1
H53B H 0.7855 0.6961 0.7824 0.07 Uiso 1 1 calc R A 1
C54 C 0.3477(4) 0.94240(14) 0.76063(15) 0.106(2) Uani 1 1 d D D 2
H54A H 0.324 0.9277 0.7853 0.127 Uiso 1 1 calc R D 2
H54B H 0.3931 0.9624 0.7707 0.127 Uiso 1 1 calc R D 2
C56 C 0.2989(8) 0.9598(2) 0.6918(3) 0.183(5) Uani 1 1 d D D 2
H56A H 0.3349 0.9835 0.6856 0.219 Uiso 1 1 calc R D 2
H56B H 0.2432 0.9577 0.672 0.219 Uiso 1 1 calc R D 2
C55 C 0.2626(7) 0.9600(3) 0.7370(2) 0.252(7) Uani 1 1 d D D 2
H55A H 0.2494 0.9862 0.7469 0.302 Uiso 1 1 calc R D 2
H55B H 0.2025 0.9445 0.7401 0.302 Uiso 1 1 calc R D 2
C57 C 0.3661(6) 0.9257(2) 0.68738(11) 0.144(3) Uani 1 1 d D D 2
H57A H 0.3309 0.9039 0.6749 0.173 Uiso 1 1 calc R D 2
H57B H 0.4232 0.9319 0.6694 0.173 Uiso 1 1 calc R D 2
O1 O 0.52123(13) 0.73783(5) 0.86081(6) 0.0343(4) Uani 1 1 d . A 1
O2 O 0.44587(14) 0.85982(5) 0.79992(6) 0.0357(4) Uani 1 1 d . A 1
O3 O 0.59630(16) 0.65498(5) 0.81347(7) 0.0417(5) Uani 1 1 d . A 1
O4 O 0.64667(17) 0.67093(7) 0.90595(7) 0.0529(5) Uani 1 1 d . A 1
O5 O 0.74184(15) 0.71977(6) 0.83761(7) 0.0474(5) Uani 1 1 d . A 1
O6 O 0.3965(3) 0.91737(9) 0.73051(8) 0.0896(11) Uani 1 1 d D D 2
Cl1 Cl 0.05712(6) 0.80200(3) 0.93683(3) 0.0648(2) Uani 1 1 d . A 1
Cl2 Cl 0.5 0.46304(3) 0.75 0.1219(9) Uani 1 2 d S E 2
Cu1 Cu 0.19860(2) 0.803690(9) 0.908520(10) 0.03593(10) Uani 1 1 d . A 1
Cu2 Cu 0.5 0.523604(14) 0.75 0.0717(2) Uani 1 2 d S E 2
Li1 Li 0.6117(3) 0.69734(12) 0.85240(14) 0.0346(9) Uani 1 1 d . A 1
Li2 Li 0.5 0.88310(16) 0.75 0.0413(15) Uani 1 2 d S . 2
N1 N 0.38438(15) 0.77309(6) 0.88108(7) 0.0286(4) Uani 1 1 d . A 1
N2 N 0.34667(15) 0.83163(6) 0.85067(7) 0.0282(4) Uani 1 1 d . A 1
N3 N 0.5521(2) 0.59896(6) 0.77926(8) 0.0435(6) Uani 1 1 d . A 1

loop_
_atom_site_aniso_label
_atom_site_aniso_U_11
_atom_site_aniso_U_22
_atom_site_aniso_U_33
_atom_site_aniso_U_23
_atom_site_aniso_U_13
_atom_site_aniso_U_12
C1 0.0329(12) 0.0251(10) 0.0226(10) 0.0016(9) 0.0018(8) 0.0013(9)
C2 0.0273(12) 0.0302(11) 0.0253(12) 0.0006(9) -0.0012(9) 0.0005(9)
C3 0.0252(11) 0.0308(11) 0.0288(11) -0.0019(9) 0.0006(9) -0.0007(10)
C4 0.0308(12) 0.0271(11) 0.0266(12) -0.0005(9) 0.0045(10) -0.0032(9)
C5 0.0315(12) 0.0345(13) 0.0434(14) 0.0014(11) 0.0100(11) -0.0001(10)
C6 0.0301(12) 0.0334(12) 0.0313(12) 0.0120(10) 0.0013(10) 0.0035(9)
C7 0.0356(14) 0.0503(16) 0.0348(14) 0.0135(12) 0.0026(11) 0.0101(12)
C8 0.0510(18) 0.069(2) 0.0390(16) 0.0210(15) 0.0045(14) 0.0086(16)
C9 0.056(2) 0.072(2) 0.062(2) 0.0347(18) 0.0132(17) 0.0015(17)
C10 0.0468(18) 0.0579(19) 0.069(2) 0.0228(16) 0.0050(16) -0.0112(14)
C11 0.0322(13) 0.0374(13) 0.0551(17) 0.0144(12) 0.0029(13) 0.0039(11)
C12 0.067(2) 0.0503(17) 0.0304(14) -0.0003(13) -0.0053(14) 0.0077(15)
C13 0.063(2) 0.083(3) 0.079(3) -0.017(2) -0.005(2) -0.025(2)
C14 0.105(3) 0.095(3) 0.046(2) -0.020(2) 0.004(2) 0.010(3)
C15 0.0436(16) 0.0380(15) 0.0590(18) 0.0102(13) -0.0101(13) -0.0133(11)
C16 0.058(2) 0.068(2) 0.069(2) -0.0018(19) -0.0072(18) -0.0104(18)
C17 0.057(2) 0.087(3) 0.093(3) -0.011(2) -0.029(2) 0.015(2)
C18 0.0419(15) 0.0290(12) 0.0322(13) 0.0038(10) 0.0134(11) 0.0054(10)
C19 0.0657(19) 0.0369(14) 0.0362(14) -0.0017(11) 0.0126(15) 0.0062(14)
C20 0.096(3) 0.0432(17) 0.054(2) -0.0076(15) 0.018(2) 0.0179(17)
C21 0.084(3) 0.0475(18) 0.063(2) 0.0066(16) 0.009(2) 0.0337(18)
C22 0.0540(19) 0.0564(19) 0.065(2) 0.0111(16) 0.0042(16) 0.0296(16)
C23 0.0364(13) 0.0333(12) 0.0492(15) 0.0077(11) 0.0072(13) 0.0091(11)
C24 0.079(2) 0.0422(15) 0.0504(18) -0.0156(14) 0.0047(17) 0.0071(15)
C25 0.112(4) 0.075(3) 0.084(3) -0.004(2) -0.006(3) -0.024(3)
C26 0.135(4) 0.067(3) 0.046(2) 0.0011(18) -0.002(2) -0.001(3)
C27 0.0404(16) 0.0357(13) 0.0615(19) 0.0006(13) -0.0128(14) 0.0043(12)
C28 0.0488(19) 0.0585(18) 0.058(2) -0.0055(16) 0.0095(15) 0.0060(14)
C29 0.062(2) 0.101(3) 0.072(2) 0.028(2) -0.0258(19) -0.038(2)
C30 0.073(3) 0.0270(17) 0.042(2) 0 -0.037(2) 0
C31 0.0434(14) 0.0246(11) 0.0366(14) -0.0013(10) -0.0078(12) 0.0034(10)
C32 0.044(2) 0.0209(15) 0.045(2) 0 -0.0074(17) 0
C33 0.063(2) 0.0233(16) 0.042(2) 0 -0.0193(19) 0
C34 0.081(2) 0.0267(13) 0.0472(17) 0.0002(12) -0.0327(17) 0.0082(14)
C35 0.089(3) 0.0355(15) 0.063(2) 0.0051(15) -0.046(2) -0.0118(16)
C36 0.132(4) 0.0378(17) 0.081(3) 0.0191(18) -0.052(3) -0.015(2)
C37 0.108(4) 0.0362(18) 0.111(4) 0.013(2) -0.060(3) 0.0155(19)
C38 0.104(3) 0.0375(17) 0.101(3) -0.010(2) -0.051(3) 0.0293(19)
C39 0.078(3) 0.0364(15) 0.079(2) -0.0143(16) -0.037(2) 0.0208(16)
C40 0.116(4) 0.0489(19) 0.062(2) 0.0235(17) -0.036(2) -0.026(2)
C41 0.106(3) 0.069(3) 0.085(3) 0.013(2) -0.017(3) -0.011(2)
C42 0.131(4) 0.079(3) 0.089(3) 0.023(3) -0.031(3) -0.053(3)
C43 0.062(2) 0.065(2) 0.073(3) 0.0044(19) -0.0041(18) 0.0297(18)
C44 0.090(4) 0.096(4) 0.125(5) 0.021(3) -0.011(3) -0.003(3)
C45 0.136(5) 0.122(5) 0.100(4) -0.040(4) -0.013(4) 0.049(4)
C46 0.069(2) 0.0572(18) 0.0484(18) 0.0036(15) -0.0128(16) 0.0268(16)
C47 0.133(4) 0.060(2) 0.054(2) 0.0090(18) -0.017(2) 0.032(2)
C48 0.123(4) 0.075(3) 0.048(2) 0.016(2) -0.007(2) -0.006(3)
C49 0.094(3) 0.068(2) 0.051(2) -0.0032(18) 0.005(2) 0.016(2)
C50 0.054(2) 0.077(2) 0.069(2) -0.0103(19) -0.0107(19) -0.0205(19)
C51A 0.046(5) 0.105(9) 0.110(9) -0.001(8) -0.015(5) -0.024(6)
C51B 0.053(5) 0.106(9) 0.086(7) -0.015(7) -0.003(5) -0.033(7)
C52 0.0431(19) 0.085(3) 0.101(3) -0.010(2) 0.010(2) -0.0076(19)
C53 0.0463(17) 0.068(2) 0.059(2) -0.0001(16) 0.0105(16) 0.0094(17)
C54 0.131(4) 0.072(3) 0.116(4) 0.007(3) 0.050(4) 0.054(3)
C56 0.244(11) 0.143(6) 0.161(8) 0.027(6) -0.026(8) 0.133(7)
C55 0.327(15) 0.216(10) 0.211(11) 0.099(9) 0.109(11) 0.216(11)
C57 0.154(6) 0.180(7) 0.098(4) 0.067(5) 0.007(4) 0.081(5)
O1 0.0309(9) 0.0331(9) 0.0389(10) 0.0023(8) 0.0032(7) 0.0073(7)
O2 0.0401(10) 0.0270(8) 0.0399(10) 0.0039(7) 0.0103(8) 0.0016(7)
O3 0.0516(11) 0.0298(9) 0.0436(11) -0.0022(8) -0.0180(9) 0.0023(8)
O4 0.0618(13) 0.0577(12) 0.0393(11) 0.0083(10) 0.0002(10) 0.0242(11)
O5 0.0364(10) 0.0508(12) 0.0548(13) -0.0070(10) 0.0019(9) -0.0048(9)
O6 0.114(2) 0.089(2) 0.0660(17) 0.0224(15) 0.0297(16) 0.0708(19)
Cl1 0.0443(4) 0.1007(7) 0.0496(4) 0.0007(5) 0.0219(3) -0.0051(5)
Cl2 0.210(2) 0.0231(5) 0.1328(15) 0 -0.1051(17) 0
Cu1 0.03308(16) 0.04220(17) 0.03250(16) 0.00448(13) 0.00946(13) 0.00383(14)
Cu2 0.1181(6) 0.0206(2) 0.0764(4) 0 -0.0591(4) 0
Li1 0.035(2) 0.0261(18) 0.043(2) 0.0041(18) -0.0050(17) -0.0010(17)
Li2 0.060(4) 0.019(2) 0.044(4) 0 0.020(3) 0
N1 0.0278(10) 0.0291(10) 0.0289(10) 0.0036(8) 0.0017(8) 0.0031(8)
N2 0.0281(10) 0.0276(9) 0.0289(10) 0.0015(8) 0.0014(8) 0.0021(8)
N3 0.0635(15) 0.0243(10) 0.0427(13) 0.0014(9) -0.0247(12) 0.0035(10)

loop_
_atom_type_symbol
_atom_type_description
_atom_type_scat_dispersion_real
_atom_type_scat_dispersion_imag
_atom_type_scat_source
C C 0.0033 0.0016 'International Tables Vol C Tables 4.2.6.8 and 6.1.1.4'
N N 0.0061 0.0033 'International Tables Vol C Tables 4.2.6.8 and 6.1.1.4'
O O 0.0106 0.006 'International Tables Vol C Tables 4.2.6.8 and 6.1.1.4'
Cl Cl 0.1484 0.1585 'International Tables Vol C Tables 4.2.6.8 and 6.1.1.4'
Cu Cu 0.3201 1.2651 'International Tables Vol C Tables 4.2.6.8 and 6.1.1.4'
Li Li -0.0003 0.0001 'International Tables Vol C Tables 4.2.6.8 and 6.1.1.4'
H H 0 0 'International Tables Vol C Tables 4.2.6.8 and 6.1.1.4'

loop_
_geom_angle_atom_site_label_1
_geom_angle_atom_site_label_2
_geom_angle_atom_site_label_3
_geom_angle
_geom_angle_site_symmetry_1
_geom_angle_site_symmetry_3
H51C C51B H51D 108.8 . .
O5 C50 C51A 101.4(6) . .
O5 C50 H50A 111.5 . .
C51A C50 H50A 111.5 . .
O5 C50 H50B 111.5 . .
C51A C50 H50B 111.5 . .
H50A C50 H50B 109.3 . .
O5 C53 C52 105.5(3) . .
O5 C53 H53A 110.6 . .
C52 C53 H53A 110.6 . .
O5 C53 H53B 110.6 . .
C52 C53 H53B 110.6 . .
H53A C53 H53B 108.8 . .
C51A C52 C53 105.0(5) . .
C51A C52 H52A 110.7 . .
C53 C52 H52A 110.7 . .
C51A C52 H52B 110.7 . .
C53 C52 H52B 110.7 . .
H52A C52 H52B 108.8 . .
C52 C51A C50 104.0(8) . .
C52 C51A H51A 111 . .
C50 C51A H51A 111 . .
C52 C51A H51B 111 . .
C50 C51A H51B 111 . .
H51A C51A H51B 109 . .
C53 O5 C50 107.5(3) . .
C53 O5 Li1 130.8(2) . .
C50 O5 Li1 121.7(3) . .
N1 C1 N2 116.8(2) . .
N1 C1 Cu1 121.59(17) . .
N2 C1 Cu1 121.33(17) . .
O1 C2 C3 127.5(2) . .
O1 C2 N1 116.9(2) . .
C3 C2 N1 115.6(2) . .
C2 C3 C4 121.7(2) . .
C2 C3 C5 119.8(2) . .
C4 C3 C5 118.5(2) . .
O2 C4 C3 126.7(2) . .
O2 C4 N2 116.8(2) . .
C3 C4 N2 116.5(2) . .
C3 C5 H5A 109.5 . .
C3 C5 H5B 109.5 . .
H5A C5 H5B 109.5 . .
C3 C5 H5C 109.5 . .
H5A C5 H5C 109.5 . .
H5B C5 H5C 109.5 . .
C11 C6 C7 123.4(2) . .
C11 C6 N1 118.9(2) . .
C7 C6 N1 117.7(2) . .
C8 C7 C6 115.9(3) . .
C8 C7 C12 122.3(3) . .
C6 C7 C12 121.7(2) . .
C9 C8 C7 122.0(3) . .
C9 C8 H8 119 . .
C7 C8 H8 119 . .
C8 C9 C10 120.2(3) . .
C8 C9 H9 119.9 . .
C10 C9 H9 119.9 . .
C9 C10 C11 121.6(3) . .
C9 C10 H10 119.2 . .
C11 C10 H10 119.2 . .
C10 C11 C6 116.9(3) . .
C10 C11 C15 120.5(3) . .
C6 C11 C15 122.6(2) . .
C13 C12 C7 111.6(3) . .
C13 C12 C14 109.1(3) . .
C7 C12 C14 112.1(3) . .
C13 C12 H12 108 . .
C7 C12 H12 108 . .
C14 C12 H12 108 . .
C12 C13 H13A 109.5 . .
C12 C13 H13B 109.5 . .
H13A C13 H13B 109.5 . .
C12 C13 H13C 109.5 . .
H13A C13 H13C 109.5 . .
H13B C13 H13C 109.5 . .
C12 C14 H14A 109.5 . .
C12 C14 H14B 109.5 . .
H14A C14 H14B 109.5 . .
C12 C14 H14C 109.5 . .
H14A C14 H14C 109.5 . .
H14B C14 H14C 109.5 . .
C11 C15 C16 112.8(3) . .
C11 C15 C17 111.6(3) . .
C16 C15 C17 109.8(3) . .
C11 C15 H15 107.4 . .
C16 C15 H15 107.4 . .
C17 C15 H15 107.4 . .
C15 C16 H16A 109.5 . .
C15 C16 H16B 109.5 . .
H16A C16 H16B 109.5 . .
C15 C16 H16C 109.5 . .
H16A C16 H16C 109.5 . .
H16B C16 H16C 109.5 . .
C15 C17 H17A 109.5 . .
C15 C17 H17B 109.5 . .
H17A C17 H17B 109.5 . .
C15 C17 H17C 109.5 . .
H17A C17 H17C 109.5 . .
H17B C17 H17C 109.5 . .
C19 C18 C23 122.7(3) . .
C19 C18 N2 119.2(3) . .
C23 C18 N2 118.1(2) . .
C18 C19 C20 116.9(3) . .
C18 C19 C24 122.1(3) . .
C20 C19 C24 121.0(3) . .
C21 C20 C19 121.7(3) . .
C21 C20 H20 119.2 . .
C19 C20 H20 119.2 . .
C20 C21 C22 119.8(3) . .
C20 C21 H21 120.1 . .
C22 C21 H21 120.1 . .
C21 C22 C23 122.1(4) . .
C21 C22 H22 119 . .
C23 C22 H22 119 . .
C22 C23 C18 116.8(3) . .
C22 C23 C27 120.2(3) . .
C18 C23 C27 123.0(2) . .
C19 C24 C25 113.6(3) . .
C19 C24 C26 111.0(4) . .
C25 C24 C26 109.3(3) . .
C19 C24 H24 107.6 . .
C25 C24 H24 107.6 . .
C26 C24 H24 107.6 . .
C24 C25 H25A 109.5 . .
C24 C25 H25B 109.5 . .
H25A C25 H25B 109.5 . .
C24 C25 H25C 109.5 . .
H25A C25 H25C 109.5 . .
H25B C25 H25C 109.5 . .
C24 C26 H26A 109.5 . .
C24 C26 H26B 109.5 . .
H26A C26 H26B 109.5 . .
C24 C26 H26C 109.5 . .
H26A C26 H26C 109.5 . .
H26B C26 H26C 109.5 . .
C28 C27 C23 112.2(2) . .
C28 C27 C29 110.9(3) . .
C23 C27 C29 111.0(3) . .
C28 C27 H27 107.5 . .
C23 C27 H27 107.5 . .
C29 C27 H27 107.5 . .
C27 C28 H28A 109.5 . .
C27 C28 H28B 109.5 . .
H28A C28 H28B 109.5 . .
C27 C28 H28C 109.5 . .
H28A C28 H28C 109.5 . .
H28B C28 H28C 109.5 . .
C27 C29 H29A 109.5 . .
C27 C29 H29B 109.5 . .
H29A C29 H29B 109.5 . .
C27 C29 H29C 109.5 . .
H29A C29 H29C 109.5 . .
H29B C29 H29C 109.5 . .
N3 C30 N3 117.4(3) 4_656 .
N3 C30 Cu2 121.31(16) 4_656 .
N3 C30 Cu2 121.31(16) . .
O3 C31 C32 127.4(2) . .
O3 C31 N3 116.3(2) . .
C32 C31 N3 116.2(2) . .
C31 C32 C31 121.7(3) . 4_656
C31 C32 C33 119.15(15) . .
C31 C32 C33 119.15(15) 4_656 .
C32 C33 H33A 109.5 . .
C32 C33 H33B 109.5 . .
H33A C33 H33B 109.5 . .
C32 C33 H33C 109.5 . .
H33A C33 H33C 109.5 . .
H33B C33 H33C 109.5 . .
C35 C34 C39 123.9(3) . .
C35 C34 N3 118.5(3) . .
C39 C34 N3 117.6(3) . .
C34 C35 C36 116.5(4) . .
C34 C35 C40 124.1(3) . .
C36 C35 C40 119.4(4) . .
C37 C36 C35 121.1(5) . .
C37 C36 H36 119.4 . .
C35 C36 H36 119.4 . .
C36 C37 C38 120.8(4) . .
C36 C37 H37 119.6 . .
C38 C37 H37 119.6 . .
C37 C38 C39 121.4(5) . .
C37 C38 H38 119.3 . .
C39 C38 H38 119.3 . .
C34 C39 C38 116.2(4) . .
C34 C39 C43 122.7(3) . .
C38 C39 C43 121.2(4) . .
C35 C40 C41 112.3(4) . .
C35 C40 C42 113.7(4) . .
C41 C40 C42 109.8(4) . .
C35 C40 H40 106.9 . .
C41 C40 H40 106.9 . .
C42 C40 H40 106.9 . .
C40 C41 H41A 109.5 . .
C40 C41 H41B 109.5 . .
H41A C41 H41B 109.5 . .
C40 C41 H41C 109.5 . .
H41A C41 H41C 109.5 . .
H41B C41 H41C 109.5 . .
C40 C42 H42A 109.5 . .
C40 C42 H42B 109.5 . .
H42A C42 H42B 109.5 . .
C40 C42 H42C 109.5 . .
H42A C42 H42C 109.5 . .
H42B C42 H42C 109.5 . .
C45 C43 C39 113.5(4) . .
C45 C43 C44 109.4(5) . .
C39 C43 C44 112.6(4) . .
C45 C43 H43 107 . .
C39 C43 H43 107 . .
C44 C43 H43 107 . .
C43 C44 H44A 109.5 . .
C43 C44 H44B 109.5 . .
H44A C44 H44B 109.5 . .
C43 C44 H44C 109.5 . .
H44A C44 H44C 109.5 . .
H44B C44 H44C 109.5 . .
C43 C45 H45A 109.5 . .
C43 C45 H45B 109.5 . .
H45A C45 H45B 109.5 . .
C43 C45 H45C 109.5 . .
H45A C45 H45C 109.5 . .
H45B C45 H45C 109.5 . .
O4 C46 C47 106.4(3) . .
O4 C46 H46A 110.4 . .
C47 C46 H46A 110.4 . .
O4 C46 H46B 110.4 . .
C47 C46 H46B 110.4 . .
H46A C46 H46B 108.6 . .
C46 C47 C48 106.6(3) . .
C46 C47 H47A 110.4 . .
C48 C47 H47A 110.4 . .
C46 C47 H47B 110.4 . .
C48 C47 H47B 110.4 . .
H47A C47 H47B 108.6 . .
C49 C48 C47 103.3(4) . .
C49 C48 H48A 111.1 . .
C47 C48 H48A 111.1 . .
C49 C48 H48B 111.1 . .
C47 C48 H48B 111.1 . .
H48A C48 H48B 109.1 . .
O4 C49 C48 106.1(3) . .
O4 C49 H49A 110.5 . .
C48 C49 H49A 110.5 . .
O4 C49 H49B 110.5 . .
C48 C49 H49B 110.5 . .
H49A C49 H49B 108.7 . .
C55 C54 O6 106.0(4) . .
C55 C54 H54A 110.5 . .
O6 C54 H54A 110.5 . .
C55 C54 H54B 110.5 . .
O6 C54 H54B 110.5 . .
H54A C54 H54B 108.7 . .
C55 C56 C57 106.9(5) . .
C55 C56 H56A 110.4 . .
C57 C56 H56A 110.4 . .
C55 C56 H56B 110.4 . .
C57 C56 H56B 110.4 . .
H56A C56 H56B 108.6 . .
C54 C55 C56 102.3(5) . .
C54 C55 H55A 111.3 . .
C56 C55 H55A 111.3 . .
C54 C55 H55B 111.3 . .
C56 C55 H55B 111.3 . .
H55A C55 H55B 109.2 . .
O6 C57 C56 104.2(4) . .
O6 C57 H57A 110.9 . .
C56 C57 H57A 110.9 . .
O6 C57 H57B 110.9 . .
C56 C57 H57B 110.9 . .
H57A C57 H57B 108.9 . .
C2 O1 Li1 161.9(2) . .
C4 O2 Li2 151.5(2) . .
C31 O3 Li1 147.9(2) . .
C46 O4 C49 109.3(3) . .
C46 O4 Li1 117.6(2) . .
C49 O4 Li1 133.0(2) . .
C57 O6 C54 111.1(3) . .
C57 O6 Li2 128.7(2) . .
C54 O6 Li2 119.7(3) . .
C1 Cu1 Cl1 175.12(8) . .
C30 Cu2 Cl2 180.0000(10) . .
O1 Li1 O3 126.2(2) . .
O1 Li1 O4 112.7(2) . .
O3 Li1 O4 102.0(2) . .
O1 Li1 O5 108.3(2) . .
O3 Li1 O5 104.5(2) . .
O4 Li1 O5 99.8(2) . .
O2 Li2 O2 129.7(3) . 4_656
O2 Li2 O6 106.27(10) . 4_656
O2 Li2 O6 104.07(11) 4_656 4_656
O2 Li2 O6 104.07(11) . .
O2 Li2 O6 106.27(10) 4_656 .
O6 Li2 O6 104.0(4) 4_656 .
C1 N1 C2 125.05(19) . .
C1 N1 C6 117.45(19) . .
C2 N1 C6 117.50(19) . .
C1 N2 C4 124.3(2) . .
C1 N2 C18 117.3(2) . .
C4 N2 C18 118.33(19) . .
C30 N3 C31 123.9(2) . .
C30 N3 C34 118.1(2) . .
C31 N3 C34 117.9(2) . .

loop_
_geom_bond_atom_site_label_1
_geom_bond_atom_site_label_2
_geom_bond_distance
_geom_bond_site_symmetry_2
C51B H51C 0.97 .
C51B H51D 0.97 .
C50 O5 1.431(4) .
C50 C51A 1.520(14) .
C50 H50A 0.97 .
C50 H50B 0.97 .
C53 O5 1.423(4) .
C53 C52 1.522(6) .
C53 H53A 0.97 .
C53 H53B 0.97 .
C52 C51A 1.470(16) .
C52 H52A 0.97 .
C52 H52B 0.97 .
C51A H51A 0.97 .
C51A H51B 0.97 .
O5 Li1 1.961(5) .
C1 N1 1.333(3) .
C1 N2 1.349(3) .
C1 Cu1 1.897(2) .
C2 O1 1.244(3) .
C2 C3 1.395(3) .
C2 N1 1.437(3) .
C3 C4 1.397(3) .
C3 C5 1.506(3) .
C4 O2 1.249(3) .
C4 N2 1.423(3) .
C5 H5A 0.96 .
C5 H5B 0.96 .
C5 H5C 0.96 .
C6 C11 1.393(4) .
C6 C7 1.413(4) .
C6 N1 1.452(3) .
C7 C8 1.400(4) .
C7 C12 1.521(5) .
C8 C9 1.360(5) .
C8 H8 0.93 .
C9 C10 1.381(6) .
C9 H9 0.93 .
C10 C11 1.387(4) .
C10 H10 0.93 .
C11 C15 1.506(5) .
C12 C13 1.524(5) .
C12 C14 1.524(5) .
C12 H12 0.98 .
C13 H13A 0.96 .
C13 H13B 0.96 .
C13 H13C 0.96 .
C14 H14A 0.96 .
C14 H14B 0.96 .
C14 H14C 0.96 .
C15 C16 1.505(5) .
C15 C17 1.531(5) .
C15 H15 0.98 .
C16 H16A 0.96 .
C16 H16B 0.96 .
C16 H16C 0.96 .
C17 H17A 0.96 .
C17 H17B 0.96 .
C17 H17C 0.96 .
C18 C19 1.388(4) .
C18 C23 1.403(4) .
C18 N2 1.450(3) .
C19 C20 1.408(5) .
C19 C24 1.511(5) .
C20 C21 1.353(6) .
C20 H20 0.93 .
C21 C22 1.377(6) .
C21 H21 0.93 .
C22 C23 1.384(4) .
C22 H22 0.93 .
C23 C27 1.505(4) .
C24 C25 1.528(6) .
C24 C26 1.541(5) .
C24 H24 0.98 .
C25 H25A 0.96 .
C25 H25B 0.96 .
C25 H25C 0.96 .
C26 H26A 0.96 .
C26 H26B 0.96 .
C26 H26C 0.96 .
C27 C28 1.505(5) .
C27 C29 1.522(5) .
C27 H27 0.98 .
C28 H28A 0.96 .
C28 H28B 0.96 .
C28 H28C 0.96 .
C29 H29A 0.96 .
C29 H29B 0.96 .
C29 H29C 0.96 .
C30 N3 1.340(3) 4_656
C30 N3 1.340(3) .
C30 Cu2 1.901(4) .
C31 O3 1.241(3) .
C31 C32 1.391(3) .
C31 N3 1.442(3) .
C32 C31 1.391(3) 4_656
C32 C33 1.504(4) .
C33 H33A 0.96 .
C33 H33B 0.96 .
C33 H33C 0.96 .
C34 C35 1.387(6) .
C34 C39 1.401(6) .
C34 N3 1.453(3) .
C35 C36 1.417(5) .
C35 C40 1.487(7) .
C36 C37 1.365(8) .
C36 H36 0.93 .
C37 C38 1.368(8) .
C37 H37 0.93 .
C38 C39 1.410(5) .
C38 H38 0.93 .
C39 C43 1.503(6) .
C40 C41 1.530(7) .
C40 C42 1.536(5) .
C40 H40 0.98 .
C41 H41A 0.96 .
C41 H41B 0.96 .
C41 H41C 0.96 .
C42 H42A 0.96 .
C42 H42B 0.96 .
C42 H42C 0.96 .
C43 C45 1.504(6) .
C43 C44 1.525(7) .
C43 H43 0.98 .
C44 H44A 0.96 .
C44 H44B 0.96 .
C44 H44C 0.96 .
C45 H45A 0.96 .
C45 H45B 0.96 .
C45 H45C 0.96 .
C46 O4 1.434(4) .
C46 C47 1.483(5) .
C46 H46A 0.97 .
C46 H46B 0.97 .
C47 C48 1.488(7) .
C47 H47A 0.97 .
C47 H47B 0.97 .
C48 C49 1.487(6) .
C48 H48A 0.97 .
C48 H48B 0.97 .
C49 O4 1.435(4) .
C49 H49A 0.97 .
C49 H49B 0.97 .
C54 C55 1.4839(10) .
C54 O6 1.4301(10) .
C54 H54A 0.97 .
C54 H54B 0.97 .
C56 C55 1.4844(10) .
C56 C57 1.4849(10) .
C56 H56A 0.97 .
C56 H56B 0.97 .
C55 H55A 0.97 .
C55 H55B 0.97 .
C57 O6 1.4282(10) .
C57 H57A 0.97 .
C57 H57B 0.97 .
O1 Li1 1.866(5) .
O2 Li2 1.889(3) .
O3 Li1 1.906(5) .
O4 Li1 1.951(5) .
O6 Li2 1.918(4) .
Cl1 Cu1 2.0887(8) .
Cl2 Cu2 2.0874(13) .
Li2 O2 1.889(3) 4_656
Li2 O6 1.918(4) 4_656

loop_
_platon_squeeze_void_nr
_platon_squeeze_void_average_x
_platon_squeeze_void_average_y
_platon_squeeze_void_average_z
_platon_squeeze_void_volume
_platon_squeeze_void_count_electrons
_platon_squeeze_void_content
1 -0.403 0.000 -0.050 2042 735 ' '
2 0.014 0.500 0.076 2042 735 ' '
